data_7221592
loop_
_publ_author_name
'Dragu, Eugenia Andreea'
'Ion, Adrian E.'
'Sova, Sergiu'
'Bala, Daniela'
'Mihailciuc, Constantin'
'Voicescu, Mariana'
'Ionescu, Sorana'
'Nica, Simona'

_publ_section_title
;
 Visible-light triggered photoswitching systems based on fluorescent
 azulenyl-substituted dithienylcyclopentenes
;
_journal_name_full 'RSC Adv.'
_journal_paper_doi 10.1039/C5RA11974J
_journal_year 2015
_chemical_formula_sum 'C35 H26 Br2 S2'
_chemical_formula_weight 670.50
_chemical_name_systematic
; 
 ? 
;
_space_group_IT_number 15
_symmetry_cell_setting monoclinic
_symmetry_space_group_name_Hall '-C 2yc'
_symmetry_space_group_name_H-M 'C 1 2/c 1'
_atom_sites_solution_hydrogens geom
_atom_sites_solution_primary direct
_atom_sites_solution_secondary difmap
_audit_creation_method SHELXL-97
_audit_update_record
;
2014-01-23 deposited with the CCDC.
2015-07-17 downloaded from the CCDC.
;
_cell_angle_alpha 90.00
_cell_angle_beta 93.305(3)
_cell_angle_gamma 90.00
_cell_formula_units_Z 4
_cell_length_a 24.2712(7)
_cell_length_b 8.3649(3)
_cell_length_c 14.4048(6)
_cell_measurement_temperature 200(2)
_cell_volume 2919.69(18)
_computing_structure_refinement 'SHELXL-97 (Sheldrick, 1997)'
_computing_structure_solution 'SHELXS-97 (Sheldrick, 1990)'
_diffrn_ambient_temperature 200(2)
_diffrn_measured_fraction_theta_full 0.998
_diffrn_measured_fraction_theta_max 0.998
_diffrn_radiation_monochromator graphite
_diffrn_radiation_source 'fine-focus sealed tube'
_diffrn_radiation_type MoK\a
_diffrn_radiation_wavelength 0.71073
_diffrn_reflns_av_R_equivalents 0.0413
_diffrn_reflns_av_sigmaI/netI 0.0482
_diffrn_reflns_limit_h_max 29
_diffrn_reflns_limit_h_min -29
_diffrn_reflns_limit_k_max 10
_diffrn_reflns_limit_k_min -10
_diffrn_reflns_limit_l_max 17
_diffrn_reflns_limit_l_min -17
_diffrn_reflns_number 8962
_diffrn_reflns_theta_full 25.99
_diffrn_reflns_theta_max 25.99
_diffrn_reflns_theta_min 2.58
_exptl_absorpt_coefficient_mu 2.943
_exptl_absorpt_correction_T_max 0.963
_exptl_absorpt_correction_T_min 0.704
_exptl_absorpt_correction_type multi-scan
_exptl_absorpt_process_details sadabs
_exptl_crystal_colour brown
_exptl_crystal_density_diffrn 1.525
_exptl_crystal_density_method 'not measured'
_exptl_crystal_description prism
_exptl_crystal_F_000 1352
_exptl_crystal_size_max 0.40
_exptl_crystal_size_mid 0.10
_exptl_crystal_size_min 0.01
_refine_diff_density_max 0.682
_refine_diff_density_min -0.648
_refine_diff_density_rms 0.079
_refine_ls_extinction_method none
_refine_ls_goodness_of_fit_ref 1.047
_refine_ls_hydrogen_treatment mixed
_refine_ls_matrix_type full
_refine_ls_number_parameters 181
_refine_ls_number_reflns 2871
_refine_ls_number_restraints 4
_refine_ls_restrained_S_all 1.046
_refine_ls_R_factor_all 0.0670
_refine_ls_R_factor_gt 0.0456
_refine_ls_shift/su_max 0.000
_refine_ls_shift/su_mean 0.000
_refine_ls_structure_factor_coef Fsqd
_refine_ls_weighting_details 'calc w=1/[\s^2^(Fo^2^)+(0.0515P)^2^+2.7590P] where P=(Fo^2^+2Fc^2^)/3'
_refine_ls_weighting_scheme calc
_refine_ls_wR_factor_gt 0.1034
_refine_ls_wR_factor_ref 0.1120
_reflns_number_gt 2205
_reflns_number_total 2871
_reflns_threshold_expression >2sigma(I)
_cod_data_source_file c5ra11974j2.cif
_cod_data_source_block shelxl
_cod_database_code 7221592

loop_
_symmetry_equiv_pos_as_xyz
'x, y, z'
'-x, y, -z+1/2'
'x+1/2, y+1/2, z'
'-x+1/2, y+1/2, -z+1/2'
'-x, -y, -z'
'x, -y, z-1/2'
'-x+1/2, -y+1/2, -z'
'x+1/2, -y+1/2, z-1/2'

loop_
_atom_site_label
_atom_site_type_symbol
_atom_site_fract_x
_atom_site_fract_y
_atom_site_fract_z
_atom_site_U_iso_or_equiv
_atom_site_adp_type
_atom_site_occupancy
_atom_site_symmetry_multiplicity
_atom_site_calc_flag
_atom_site_refinement_flags
_atom_site_disorder_assembly
_atom_site_disorder_group
Br1 Br 0.152702(16) 0.43645(5) 0.55017(3) 0.04751(18) Uani 1 1 d . . .
S1 S 0.42413(4) 0.65950(12) 0.59522(7) 0.0369(3) Uani 1 1 d . . .
C11 C 0.22027(14) 0.5396(4) 0.5821(3) 0.0331(9) Uani 1 1 d . . .
C17 C 0.18730(18) 0.9738(5) 0.6317(3) 0.0412(10) Uani 1 1 d . . .
C10 C 0.27117(15) 0.4654(4) 0.5844(2) 0.0314(8) Uani 1 1 d . . .
C5 C 0.47389(15) 0.5254(5) 0.6359(3) 0.0375(9) Uani 1 1 d . . .
C16 C 0.23262(16) 1.0612(4) 0.6638(2) 0.0344(9) Uani 1 1 d . . .
H16 H 0.2259 1.1682 0.6765 0.041 Uiso 1 1 calc R . .
C6 C 0.53367(16) 0.5606(5) 0.6249(3) 0.0497(12) Uani 1 1 d . . .
H6A H 0.5377 0.6153 0.5671 0.075 Uiso 1 1 calc R . .
H6B H 0.5541 0.4623 0.6252 0.075 Uiso 1 1 calc R . .
H6C H 0.5476 0.6269 0.6754 0.075 Uiso 1 1 calc R . .
C7 C 0.37024(14) 0.5375(4) 0.6273(3) 0.0321(9) Uani 1 1 d . A .
C14 C 0.31086(15) 0.8640(4) 0.6627(2) 0.0314(8) Uani 1 1 d . . .
H14 H 0.3486 0.8568 0.6772 0.038 Uiso 1 1 calc R . .
C18 C 0.18358(15) 0.8135(5) 0.6074(2) 0.0362(9) Uani 1 1 d . . .
H18 H 0.1484 0.7764 0.5900 0.043 Uiso 1 1 calc R . .
C13 C 0.28602(14) 0.7260(4) 0.6270(2) 0.0276(8) Uani 1 1 d . . .
C3 C 0.47902(18) 0.2562(4) 0.7180(4) 0.0617(14) Uani 1 1 d D . .
C4 C 0.45044(16) 0.3935(5) 0.6725(3) 0.0431(11) Uani 1 1 d . A .
C15 C 0.28713(17) 1.0112(5) 0.6798(3) 0.0390(9) Uani 1 1 d . . .
H15 H 0.3111 1.0878 0.7058 0.047 Uiso 1 1 calc R . .
C9 C 0.31216(14) 0.5789(4) 0.6130(2) 0.0290(8) Uani 1 1 d . . .
C8 C 0.39156(15) 0.4016(4) 0.6656(3) 0.0397(10) Uani 1 1 d . . .
H8 H 0.3695 0.3193 0.6859 0.048 Uiso 1 1 calc R A .
C12 C 0.22527(14) 0.7027(4) 0.6058(2) 0.0283(8) Uani 1 1 d . . .
C2B C 0.4669(5) 0.0854(5) 0.6804(7) 0.0545(14) Uiso 0.584(15) 1 d PD A 2
H2BA H 0.4855 0.0638 0.6239 0.065 Uiso 0.584(15) 1 d PR A 2
H2BB H 0.4276 0.0658 0.6699 0.065 Uiso 0.584(15) 1 d PR A 2
C1A C 0.4922(3) -0.0110(9) 0.7644(6) 0.0545(14) Uiso 0.50 1 d PD . 1
H1AA H 0.4694 -0.0065 0.8175 0.065 Uiso 0.50 1 d PR . 1
H1AB H 0.5000 -0.1215 0.7500 0.065 Uiso 1 2 d SR . 1
C2A C 0.4537(3) 0.0861(6) 0.7193(13) 0.0545(14) Uiso 0.416(15) 1 d PD . 1
H2AA H 0.4342 0.0592 0.6607 0.065 Uiso 0.416(15) 1 d PR A 1
H2AB H 0.4292 0.0728 0.7698 0.065 Uiso 0.416(15) 1 d PR A 1
H17 H 0.155(2) 1.015(6) 0.627(3) 0.065 Uiso 1 1 d . . .
H10 H 0.2780(18) 0.353(6) 0.564(3) 0.065 Uiso 1 1 d . . .

loop_
_atom_site_aniso_label
_atom_site_aniso_U_11
_atom_site_aniso_U_22
_atom_site_aniso_U_33
_atom_site_aniso_U_23
_atom_site_aniso_U_13
_atom_site_aniso_U_12
Br1 0.0292(2) 0.0485(3) 0.0632(3) 0.0043(2) -0.01172(19) -0.01080(18)
S1 0.0255(5) 0.0442(6) 0.0402(6) 0.0049(4) -0.0044(4) 0.0001(4)
C11 0.0263(19) 0.036(2) 0.036(2) 0.0043(16) -0.0102(15) -0.0037(15)
C17 0.037(2) 0.044(3) 0.043(2) 0.0042(19) 0.0077(19) 0.0126(19)
C10 0.032(2) 0.028(2) 0.033(2) 0.0018(16) -0.0064(15) -0.0004(16)
C5 0.0230(18) 0.043(2) 0.046(2) -0.0112(19) -0.0087(16) 0.0028(17)
C16 0.046(2) 0.025(2) 0.033(2) -0.0030(15) 0.0115(17) 0.0052(17)
C6 0.029(2) 0.066(3) 0.054(3) -0.011(2) -0.0027(19) 0.003(2)
C7 0.0250(18) 0.032(2) 0.038(2) -0.0048(16) -0.0076(15) 0.0015(15)
C14 0.0282(19) 0.034(2) 0.0318(19) -0.0028(17) 0.0003(15) -0.0025(16)
C18 0.0261(19) 0.046(3) 0.036(2) 0.0042(18) -0.0035(15) 0.0042(17)
C13 0.0275(18) 0.030(2) 0.0247(18) 0.0015(15) -0.0019(14) 0.0007(15)
C3 0.042(2) 0.028(2) 0.111(4) -0.004(2) -0.032(2) 0.0004(19)
C4 0.031(2) 0.032(2) 0.063(3) -0.015(2) -0.0218(19) 0.0040(17)
C15 0.047(2) 0.034(2) 0.036(2) -0.0054(18) 0.0070(18) -0.0073(19)
C9 0.0257(18) 0.033(2) 0.0279(19) 0.0017(15) -0.0052(14) -0.0019(15)
C8 0.031(2) 0.024(2) 0.062(3) -0.0008(18) -0.0159(18) -0.0044(16)
C12 0.0251(18) 0.031(2) 0.0281(19) 0.0057(15) -0.0057(14) -0.0010(15)

loop_
_atom_type_symbol
_atom_type_description
_atom_type_scat_dispersion_real
_atom_type_scat_dispersion_imag
_atom_type_scat_source
C C 0.0033 0.0016 'International Tables Vol C Tables 4.2.6.8 and 6.1.1.4'
H H 0.0000 0.0000 'International Tables Vol C Tables 4.2.6.8 and 6.1.1.4'
Br Br -0.2901 2.4595 'International Tables Vol C Tables 4.2.6.8 and 6.1.1.4'
S S 0.1246 0.1234 'International Tables Vol C Tables 4.2.6.8 and 6.1.1.4'

loop_
_geom_angle_atom_site_label_1
_geom_angle_atom_site_label_2
_geom_angle_atom_site_label_3
_geom_angle
_geom_angle_site_symmetry_1
_geom_angle_site_symmetry_3
C5 S1 C7 92.89(18) . .
C10 C11 C12 111.4(3) . .
C10 C11 Br1 124.3(3) . .
C12 C11 Br1 124.3(3) . .
C16 C17 C18 129.5(4) . .
C11 C10 C9 108.5(3) . .
C4 C5 C6 129.0(4) . .
C4 C5 S1 111.0(3) . .
C6 C5 S1 120.0(3) . .
C17 C16 C15 128.9(4) . .
C8 C7 C9 127.1(3) . .
C8 C7 S1 109.0(3) . .
C9 C7 S1 124.0(3) . .
C13 C14 C15 128.9(3) . .
C12 C18 C17 128.3(4) . .
C14 C13 C9 126.3(3) . .
C14 C13 C12 125.7(3) . .
C9 C13 C12 107.7(3) . .
C3 C3 C4 128.9(2) 2_656 .
C3 C3 C2B 111.3(3) 2_656 .
C4 C3 C2B 119.1(4) . .
C3 C3 C2A 106.2(5) 2_656 .
C4 C3 C2A 122.9(4) . .
C2B C3 C2A 24.6(5) . .
C5 C4 C8 111.9(3) . .
C5 C4 C3 127.3(4) . .
C8 C4 C3 120.7(4) . .
C14 C15 C16 129.5(4) . .
C13 C9 C10 108.2(3) . .
C13 C9 C7 129.1(3) . .
C10 C9 C7 122.6(3) . .
C7 C8 C4 115.2(4) . .
C18 C12 C11 127.1(3) . .
C18 C12 C13 128.7(3) . .
C11 C12 C13 104.2(3) . .
C3 C2B C1A 98.5(4) . .
C2A C1A C2B 98.0(6) 2_656 .
C3 C2A C1A 98.6(5) . 2_656

loop_
_geom_bond_atom_site_label_1
_geom_bond_atom_site_label_2
_geom_bond_distance
_geom_bond_site_symmetry_2
Br1 C11 1.886(3) .
S1 C5 1.726(4) .
S1 C7 1.742(4) .
C11 C10 1.381(5) .
C11 C12 1.410(5) .
C17 C16 1.378(6) .
C17 C18 1.388(6) .
C10 C9 1.419(5) .
C5 C4 1.361(6) .
C5 C6 1.498(5) .
C16 C15 1.394(5) .
C7 C8 1.353(5) .
C7 C9 1.455(5) .
C14 C13 1.387(5) .
C14 C15 1.388(5) .
C18 C12 1.373(5) .
C13 C9 1.404(5) .
C13 C12 1.501(4) .
C3 C3 1.333(8) 2_656
C3 C4 1.476(5) .
C3 C2B 1.5500(10) .
C3 C2A 1.5501(10) .
C4 C8 1.428(5) .
C2B C1A 1.5514(10) .
C1A C2A 1.5505(10) 2_656
C2A C1A 1.5506(10) 2_656

loop_
_geom_torsion_atom_site_label_1
_geom_torsion_atom_site_label_2
_geom_torsion_atom_site_label_3
_geom_torsion_atom_site_label_4
_geom_torsion
_geom_torsion_site_symmetry_1
_geom_torsion_site_symmetry_4
C12 C11 C10 C9 1.7(4) . .
Br1 C11 C10 C9 -178.8(3) . .
C7 S1 C5 C4 -0.1(3) . .
C7 S1 C5 C6 177.8(3) . .
C18 C17 C16 C15 0.5(7) . .
C5 S1 C7 C8 -0.9(3) . .
C5 S1 C7 C9 179.8(3) . .
C16 C17 C18 C12 -3.0(7) . .
C15 C14 C13 C9 -178.6(4) . .
C15 C14 C13 C12 -5.4(6) . .
C6 C5 C4 C8 -176.6(4) . .
S1 C5 C4 C8 1.0(4) . .
C6 C5 C4 C3 5.5(7) . .
S1 C5 C4 C3 -176.9(4) . .
C3 C3 C4 C5 45.6(11) 2_656 .
C2B C3 C4 C5 -124.3(7) . .
C2A C3 C4 C5 -152.8(9) . .
C3 C3 C4 C8 -132.1(8) 2_656 .
C2B C3 C4 C8 57.9(8) . .
C2A C3 C4 C8 29.4(10) . .
C13 C14 C15 C16 -1.7(7) . .
C17 C16 C15 C14 4.3(7) . .
C14 C13 C9 C10 174.2(3) . .
C12 C13 C9 C10 0.0(4) . .
C14 C13 C9 C7 -3.3(6) . .
C12 C13 C9 C7 -177.5(3) . .
C11 C10 C9 C13 -1.0(4) . .
C11 C10 C9 C7 176.7(3) . .
C8 C7 C9 C13 138.4(4) . .
S1 C7 C9 C13 -42.4(5) . .
C8 C7 C9 C10 -38.8(6) . .
S1 C7 C9 C10 140.4(3) . .
C9 C7 C8 C4 -179.0(3) . .
S1 C7 C8 C4 1.7(4) . .
C5 C4 C8 C7 -1.8(5) . .
C3 C4 C8 C7 176.3(4) . .
C17 C18 C12 C11 179.0(4) . .
C17 C18 C12 C13 -2.1(6) . .
C10 C11 C12 C18 177.5(3) . .
Br1 C11 C12 C18 -2.0(5) . .
C10 C11 C12 C13 -1.6(4) . .
Br1 C11 C12 C13 178.9(2) . .
C14 C13 C12 C18 7.7(6) . .
C9 C13 C12 C18 -178.1(4) . .
C14 C13 C12 C11 -173.3(3) . .
C9 C13 C12 C11 1.0(4) . .
C3 C3 C2B C1A 23.4(10) 2_656 .
C4 C3 C2B C1A -164.9(6) . .
C2A C3 C2B C1A -59.0(11) . .
C3 C2B C1A C2A -44.5(7) . 2_656
C3 C3 C2A C1A -37.6(12) 2_656 2_656
C4 C3 C2A C1A 157.3(7) . 2_656
C2B C3 C2A C1A 68.3(11) . 2_656
